data_1515224
loop_
_publ_author_name
'Boruta, David T.'
'Dmitrenko, Olga'
'Yap, Glenn P. A.'
'Fox, Joseph M.'

_publ_section_title
;
 Rh(2)(S-PTTL)(3)TPA-A Mixed Ligand Dirhodium(II) Catalyst for
 Enantioselective Reactions of \a-Alkyl-\a-Diazoesters.
;
_journal_issue 5
_journal_name_full 'Chemical science (Royal Society of Chemistry : 2010)'
_journal_page_first 1589
_journal_page_last 1593
_journal_paper_doi 10.1039/C2SC01134D
_journal_volume 3
_journal_year 2012
_chemical_absolute_configuration rmad
_chemical_formula_sum 'C68 H75 N3 O17 Rh2'
_chemical_formula_weight 1412.13
_chemical_name_systematic
;
?
;
_space_group_IT_number 4
_symmetry_cell_setting monoclinic
_symmetry_space_group_name_Hall 'P 2yb'
_symmetry_space_group_name_H-M 'P 1 21 1'
_atom_sites_solution_hydrogens geom
_atom_sites_solution_primary direct
_atom_sites_solution_secondary difmap
_audit_creation_method SHELXL-97
_cell_angle_alpha 90.00
_cell_angle_beta 104.837(3)
_cell_angle_gamma 90.00
_cell_formula_units_Z 2
_cell_length_a 9.957(2)
_cell_length_b 21.918(5)
_cell_length_c 15.524(3)
_cell_measurement_reflns_used 961
_cell_measurement_temperature 200(2)
_cell_measurement_theta_max 17.11
_cell_measurement_theta_min 2.20
_cell_volume 3275.0(12)
_computing_cell_refinement 'SAINT (Bruker, 2002)'
_computing_data_collection 'SMART (Bruker, 2002)'
_computing_data_reduction SAINT
_computing_molecular_graphics 'SHELXTL (Sheldrick, 2001)'
_computing_publication_material 'SHELXTL (Sheldrick, 2001)'
_computing_structure_refinement 'SHELXL-97 (Sheldrick, 1997)'
_computing_structure_solution 'SHELXS-97 (Sheldrick, 1990)'
_diffrn_ambient_temperature 200(2)
_diffrn_detector_area_resol_mean 836.6
_diffrn_measured_fraction_theta_full 1.000
_diffrn_measured_fraction_theta_max 0.999
_diffrn_measurement_device_type 'Bruker AXS APEX diffractometer'
_diffrn_measurement_method \w
_diffrn_radiation_monochromator graphite
_diffrn_radiation_source 'fine-focus sealed tube'
_diffrn_radiation_type MoK\a
_diffrn_radiation_wavelength 0.71073
_diffrn_reflns_av_R_equivalents 0.0973
_diffrn_reflns_av_sigmaI/netI 0.1280
_diffrn_reflns_limit_h_max 13
_diffrn_reflns_limit_h_min -13
_diffrn_reflns_limit_k_max 29
_diffrn_reflns_limit_k_min -29
_diffrn_reflns_limit_l_max 20
_diffrn_reflns_limit_l_min -20
_diffrn_reflns_number 44899
_diffrn_reflns_theta_full 25.00
_diffrn_reflns_theta_max 28.30
_diffrn_reflns_theta_min 1.36
_diffrn_standards_decay_% 1
_diffrn_standards_interval_count 0
_diffrn_standards_interval_time 0
_diffrn_standards_number 0
_exptl_absorpt_coefficient_mu 0.575
_exptl_absorpt_correction_T_max 0.9415
_exptl_absorpt_correction_T_min 0.8719
_exptl_absorpt_correction_type multi-scan
_exptl_absorpt_process_details 'SADABS (Sheldrick, 2003)'
_exptl_crystal_colour green
_exptl_crystal_density_diffrn 1.432
_exptl_crystal_density_method 'not measured'
_exptl_crystal_description block
_exptl_crystal_F_000 1460
_exptl_crystal_size_max 0.25
_exptl_crystal_size_mid 0.22
_exptl_crystal_size_min 0.11
_refine_diff_density_max 1.333
_refine_diff_density_min -0.835
_refine_diff_density_rms 0.095
_refine_ls_abs_structure_details 'Flack H D (1983), Acta Cryst. A39, 876-881'
_refine_ls_abs_structure_Flack -0.05(2)
_refine_ls_extinction_method none
_refine_ls_goodness_of_fit_ref 0.999
_refine_ls_hydrogen_treatment constr
_refine_ls_matrix_type full
_refine_ls_number_parameters 823
_refine_ls_number_reflns 16271
_refine_ls_number_restraints 1
_refine_ls_restrained_S_all 0.999
_refine_ls_R_factor_all 0.0933
_refine_ls_R_factor_gt 0.0589
_refine_ls_shift/su_max 0.002
_refine_ls_shift/su_mean 0.000
_refine_ls_structure_factor_coef Fsqd
_refine_ls_weighting_details 'calc w=1/[\s^2^(Fo^2^)+(0.0168P)^2^] where P=(Fo^2^+2Fc^2^)/3'
_refine_ls_weighting_scheme calc
_refine_ls_wR_factor_gt 0.0987
_refine_ls_wR_factor_ref 0.1095
_reflns_number_gt 11517
_reflns_number_total 16271
_reflns_threshold_expression >2sigma(I)
_cod_data_source_file c2sc01134d.txt
_cod_data_source_block joef105
_cod_depositor_comments
;
The following automatic conversions were performed:

'_symmetry_cell_setting' value 'Monoclinic' changed to 'monoclinic'
according to
/usr/data/users/saulius/automatic-downloads/retrospective/RSC/lib/dictionaries/cif_core.dic
dictionary named 'cif_core.dic' version 2.4.2 from 2011-04-26.

Automatic conversion script
Id: cif_fix_values 2281 2013-09-26 08:29:07Z andrius 
;
_cod_original_cell_volume 3274.9(12)
_cod_original_sg_symbol_H-M P2(1)
_cod_database_code 1515224

loop_
_symmetry_equiv_pos_as_xyz
'x, y, z'
'-x, y+1/2, -z'

loop_
_atom_site_label
_atom_site_type_symbol
_atom_site_fract_x
_atom_site_fract_y
_atom_site_fract_z
_atom_site_U_iso_or_equiv
_atom_site_adp_type
_atom_site_occupancy
_atom_site_symmetry_multiplicity
_atom_site_calc_flag
_atom_site_refinement_flags
Rh1 Rh -0.73368(4) 0.515185(17) 0.76387(3) 0.02281(10) Uani 1 1 d .
Rh2 Rh -0.49166(4) 0.533789(17) 0.78315(3) 0.02258(10) Uani 1 1 d .
N1 N -0.8353(5) 0.7240(2) 0.7195(3) 0.0260(11) Uani 1 1 d .
N2 N -0.6629(4) 0.5021(2) 1.0703(3) 0.0268(11) Uani 1 1 d .
N3 N -0.6578(5) 0.3058(2) 0.8004(3) 0.0287(11) Uani 1 1 d .
O1 O -0.7505(4) 0.50456(18) 0.6308(2) 0.0259(10) Uani 1 1 d .
O2 O -0.5216(3) 0.52229(19) 0.6481(2) 0.0248(10) Uani 1 1 d .
O3 O -0.7671(4) 0.60687(17) 0.7449(2) 0.0250(9) Uani 1 1 d .
O4 O -0.5367(4) 0.62422(17) 0.7642(2) 0.0267(9) Uani 1 1 d .
O5 O -0.9253(4) 0.68856(19) 0.8358(3) 0.0424(10) Uani 1 1 d .
O6 O -0.8210(4) 0.77200(19) 0.5889(3) 0.0420(11) Uani 1 1 d .
O7 O -0.7040(3) 0.52793(18) 0.8973(2) 0.0273(9) Uani 1 1 d .
O8 O -0.4741(3) 0.54390(18) 0.9157(2) 0.0263(10) Uani 1 1 d .
O9 O -0.6043(4) 0.41546(18) 1.0025(3) 0.0373(10) Uani 1 1 d .
O10 O -0.7790(4) 0.5696(2) 1.1407(3) 0.0451(11) Uani 1 1 d .
O11 O -0.6876(4) 0.42532(17) 0.7851(2) 0.0291(9) Uani 1 1 d .
O12 O -0.4599(4) 0.44312(17) 0.8040(3) 0.0288(9) Uani 1 1 d .
O13 O -0.6730(4) 0.27496(19) 0.9404(3) 0.0422(11) Uani 1 1 d .
O14 O -0.7097(5) 0.3208(2) 0.6481(3) 0.0601(14) Uani 1 1 d .
O15 O -0.9663(4) 0.49674(18) 0.7504(3) 0.0384(11) Uani 1 1 d .
H15B H -1.0308 0.5295 0.7377 0.046 Uiso 1 1 calc R
O16 O -0.2586(4) 0.5515(2) 0.8032(3) 0.0447(13) Uani 1 1 d .
H16B H -0.2144 0.5340 0.7616 0.054 Uiso 1 1 calc R
O17 O -0.2320(5) 0.5484(3) 0.6297(3) 0.0744(16) Uani 1 1 d .
H17A H -0.3179 0.5463 0.6248 0.112 Uiso 1 1 calc R
C1 C -0.6451(5) 0.5113(2) 0.6019(3) 0.0245(11) Uani 1 1 d .
C2 C -0.6685(5) 0.5105(3) 0.4983(3) 0.0271(12) Uani 1 1 d .
C3 C -0.8882(6) 0.4470(3) 0.4710(4) 0.0367(15) Uani 1 1 d .
H3A H -0.8357 0.4180 0.5113 0.044 Uiso 1 1 calc R
C4 C -1.0264(6) 0.4355(3) 0.4309(4) 0.0466(17) Uani 1 1 d .
H4A H -1.0680 0.3986 0.4432 0.056 Uiso 1 1 calc R
C5 C -1.1038(6) 0.4775(3) 0.3730(4) 0.0493(18) Uani 1 1 d .
H5A H -1.1999 0.4705 0.3474 0.059 Uiso 1 1 calc R
C6 C -1.0421(6) 0.5291(3) 0.3524(4) 0.0469(16) Uani 1 1 d .
H6A H -1.0947 0.5572 0.3104 0.056 Uiso 1 1 calc R
C7 C -0.9018(6) 0.5410(3) 0.3926(4) 0.0392(14) Uani 1 1 d .
H7A H -0.8597 0.5771 0.3780 0.047 Uiso 1 1 calc R
C8 C -0.8249(6) 0.5003(3) 0.4535(4) 0.0320(15) Uani 1 1 d .
C9 C -0.4741(6) 0.4287(3) 0.5211(4) 0.0355(14) Uani 1 1 d .
H9A H -0.4497 0.4368 0.5833 0.043 Uiso 1 1 calc R
C10 C -0.3983(6) 0.3865(3) 0.4872(4) 0.0422(16) Uani 1 1 d .
H10A H -0.3228 0.3658 0.5261 0.051 Uiso 1 1 calc R
C11 C -0.4319(7) 0.3740(3) 0.3963(5) 0.0429(16) Uani 1 1 d .
H11A H -0.3784 0.3458 0.3726 0.051 Uiso 1 1 calc R
C12 C -0.5443(7) 0.4034(3) 0.3411(4) 0.0469(17) Uani 1 1 d .
H12A H -0.5686 0.3954 0.2789 0.056 Uiso 1 1 calc R
C13 C -0.6213(6) 0.4445(3) 0.3762(4) 0.0410(15) Uani 1 1 d .
H13A H -0.7008 0.4629 0.3379 0.049 Uiso 1 1 calc R
C14 C -0.5849(6) 0.4594(2) 0.4664(4) 0.0283(13) Uani 1 1 d .
C15 C -0.5416(6) 0.5836(3) 0.4150(4) 0.0392(15) Uani 1 1 d .
H15A H -0.5142 0.5497 0.3855 0.047 Uiso 1 1 calc R
C16 C -0.5027(7) 0.6419(3) 0.3966(4) 0.0491(17) Uani 1 1 d .
H16A H -0.4469 0.6475 0.3559 0.059 Uiso 1 1 calc R
C17 C -0.5451(7) 0.6922(3) 0.4374(4) 0.0495(18) Uani 1 1 d .
H17B H -0.5206 0.7323 0.4235 0.059 Uiso 1 1 calc R
C18 C -0.6228(7) 0.6836(3) 0.4982(4) 0.0440(16) Uani 1 1 d .
H18A H -0.6509 0.7177 0.5272 0.053 Uiso 1 1 calc R
C19 C -0.6597(6) 0.6255(3) 0.5169(4) 0.0355(15) Uani 1 1 d .
H19A H -0.7135 0.6201 0.5588 0.043 Uiso 1 1 calc R
C20 C -0.6199(6) 0.5742(3) 0.4758(4) 0.0281(13) Uani 1 1 d .
C21 C -0.6630(6) 0.6405(2) 0.7534(3) 0.0254(13) Uani 1 1 d .
C22 C -0.6873(5) 0.7103(2) 0.7499(4) 0.0276(13) Uani 1 1 d .
H22A H -0.6448 0.7260 0.7024 0.033 Uiso 1 1 calc R
C23 C -0.6083(6) 0.7434(2) 0.8382(4) 0.0284(13) Uani 1 1 d .
C24 C -0.4585(6) 0.7539(3) 0.8344(4) 0.0381(16) Uani 1 1 d .
H24A H -0.4093 0.7774 0.8867 0.057 Uiso 1 1 calc R
H24B H -0.4578 0.7767 0.7802 0.057 Uiso 1 1 calc R
H24C H -0.4123 0.7145 0.8338 0.057 Uiso 1 1 calc R
C25 C -0.6058(6) 0.7047(3) 0.9221(3) 0.0369(14) Uani 1 1 d .
H25A H -0.5595 0.7277 0.9756 0.055 Uiso 1 1 calc R
H25B H -0.5550 0.6667 0.9199 0.055 Uiso 1 1 calc R
H25C H -0.7012 0.6952 0.9239 0.055 Uiso 1 1 calc R
C26 C -0.6729(7) 0.8057(3) 0.8456(4) 0.0454(17) Uani 1 1 d .
H26A H -0.6083 0.8303 0.8904 0.068 Uiso 1 1 calc R
H26B H -0.7599 0.8003 0.8632 0.068 Uiso 1 1 calc R
H26C H -0.6920 0.8264 0.7878 0.068 Uiso 1 1 calc R
C27 C -0.9400(6) 0.7117(2) 0.7635(4) 0.0322(13) Uani 1 1 d .
C28 C -1.0706(6) 0.7331(3) 0.7018(4) 0.0333(14) Uani 1 1 d .
C29 C -1.2065(6) 0.7310(3) 0.7082(4) 0.0490(18) Uani 1 1 d .
H29A H -1.2288 0.7126 0.7581 0.059 Uiso 1 1 calc R
C30 C -1.3073(7) 0.7558(4) 0.6414(5) 0.060(2) Uani 1 1 d .
H30A H -1.4014 0.7534 0.6442 0.072 Uiso 1 1 calc R
C31 C -1.2758(7) 0.7851(3) 0.5683(4) 0.0498(18) Uani 1 1 d .
H31A H -1.3476 0.8038 0.5239 0.060 Uiso 1 1 calc R
C32 C -1.1410(6) 0.7866(3) 0.5614(4) 0.0396(15) Uani 1 1 d .
H32A H -1.1187 0.8055 0.5117 0.048 Uiso 1 1 calc R
C33 C -1.0392(6) 0.7602(2) 0.6277(4) 0.0318(13) Uani 1 1 d .
C34 C -0.8887(6) 0.7546(2) 0.6388(4) 0.0270(12) Uani 1 1 d .
C35 C -0.5825(5) 0.5380(3) 0.9442(3) 0.0239(11) Uani 1 1 d .
C36 C -0.5693(5) 0.5458(2) 1.0442(3) 0.0244(12) Uani 1 1 d .
H36A H -0.6100 0.5868 1.0501 0.029 Uiso 1 1 calc R
C37 C -0.4222(6) 0.5470(3) 1.1097(3) 0.0291(14) Uani 1 1 d .
C38 C -0.3442(7) 0.6034(3) 1.0909(4) 0.0432(17) Uani 1 1 d .
H38A H -0.2563 0.6071 1.1367 0.065 Uiso 1 1 calc R
H38B H -0.4010 0.6398 1.0917 0.065 Uiso 1 1 calc R
H38C H -0.3254 0.5994 1.0322 0.065 Uiso 1 1 calc R
C39 C -0.4414(6) 0.5543(3) 1.2048(4) 0.0492(18) Uani 1 1 d .
H39A H -0.3508 0.5611 1.2468 0.074 Uiso 1 1 calc R
H39B H -0.4835 0.5172 1.2215 0.074 Uiso 1 1 calc R
H39C H -0.5022 0.5892 1.2064 0.074 Uiso 1 1 calc R
C40 C -0.3392(6) 0.4893(3) 1.1053(4) 0.0425(16) Uani 1 1 d .
H40A H -0.2457 0.4935 1.1450 0.064 Uiso 1 1 calc R
H40B H -0.3324 0.4830 1.0441 0.064 Uiso 1 1 calc R
H40C H -0.3859 0.4543 1.1240 0.064 Uiso 1 1 calc R
C41 C -0.6758(6) 0.4405(2) 1.0440(4) 0.0302(13) Uani 1 1 d .
C42 C -0.7902(6) 0.4158(3) 1.0784(4) 0.0318(13) Uani 1 1 d .
C43 C -0.8468(6) 0.3574(3) 1.0720(4) 0.0418(16) Uani 1 1 d .
H43A H -0.8138 0.3261 1.0404 0.050 Uiso 1 1 calc R
C44 C -0.9514(7) 0.3465(3) 1.1125(5) 0.0554(19) Uani 1 1 d .
H44A H -0.9928 0.3072 1.1085 0.067 Uiso 1 1 calc R
C45 C -0.9976(7) 0.3930(3) 1.1599(5) 0.061(2) Uani 1 1 d .
H45A H -1.0681 0.3843 1.1893 0.073 Uiso 1 1 calc R
C46 C -0.9432(7) 0.4513(3) 1.1649(4) 0.0499(17) Uani 1 1 d .
H46A H -0.9755 0.4827 1.1967 0.060 Uiso 1 1 calc R
C47 C -0.8417(6) 0.4618(3) 1.1227(4) 0.0387(15) Uani 1 1 d .
C48 C -0.7622(5) 0.5189(3) 1.1157(3) 0.0326(13) Uani 1 1 d .
C49 C -0.5616(6) 0.4097(2) 0.8031(3) 0.0254(13) Uani 1 1 d .
C50 C -0.5332(6) 0.3424(2) 0.8307(4) 0.0268(13) Uani 1 1 d .
H50A H -0.5169 0.3431 0.8970 0.032 Uiso 1 1 calc R
C51 C -0.3974(7) 0.3130(3) 0.8156(4) 0.0344(15) Uani 1 1 d .
C52 C -0.3732(7) 0.3304(3) 0.7242(4) 0.0513(18) Uani 1 1 d .
H52A H -0.4550 0.3190 0.6767 0.077 Uiso 1 1 calc R
H52B H -0.2916 0.3086 0.7157 0.077 Uiso 1 1 calc R
H52C H -0.3578 0.3744 0.7222 0.077 Uiso 1 1 calc R
C53 C -0.4091(7) 0.2438(3) 0.8217(5) 0.0532(19) Uani 1 1 d .
H53A H -0.4267 0.2329 0.8790 0.080 Uiso 1 1 calc R
H53B H -0.3222 0.2249 0.8168 0.080 Uiso 1 1 calc R
H53C H -0.4859 0.2293 0.7731 0.080 Uiso 1 1 calc R
C54 C -0.2734(6) 0.3349(3) 0.8896(4) 0.0490(17) Uani 1 1 d .
H54A H -0.2877 0.3238 0.9478 0.073 Uiso 1 1 calc R
H54B H -0.2649 0.3793 0.8861 0.073 Uiso 1 1 calc R
H54C H -0.1882 0.3156 0.8823 0.073 Uiso 1 1 calc R
C55 C -0.7188(6) 0.2758(3) 0.8604(4) 0.0324(14) Uani 1 1 d .
C56 C -0.8467(6) 0.2458(3) 0.8066(4) 0.0387(15) Uani 1 1 d .
C57 C -0.9423(7) 0.2096(3) 0.8322(5) 0.0524(18) Uani 1 1 d .
H57A H -0.9326 0.1999 0.8931 0.063 Uiso 1 1 calc R
C58 C -1.0519(8) 0.1880(3) 0.7670(6) 0.069(2) Uani 1 1 d .
H58A H -1.1187 0.1623 0.7829 0.083 Uiso 1 1 calc R
C59 C -1.0668(8) 0.2027(3) 0.6793(6) 0.071(2) Uani 1 1 d .
H59A H -1.1456 0.1881 0.6358 0.085 Uiso 1 1 calc R
C60 C -0.9689(8) 0.2387(3) 0.6520(5) 0.068(2) Uani 1 1 d .
H60A H -0.9785 0.2480 0.5909 0.081 Uiso 1 1 calc R
C61 C -0.8577(7) 0.2601(3) 0.7179(4) 0.0448(16) Uani 1 1 d .
C62 C -0.7387(7) 0.2987(3) 0.7138(4) 0.0425(17) Uani 1 1 d .
C63 C -1.0147(8) 0.4355(4) 0.7613(6) 0.073(3) Uani 1 1 d .
H63A H -0.9457 0.4139 0.8087 0.087 Uiso 1 1 calc R
H63B H -1.1036 0.4373 0.7786 0.087 Uiso 1 1 calc R
C64 C -1.0333(11) 0.4044(5) 0.6799(8) 0.131(4) Uani 1 1 d .
H64A H -1.0636 0.3625 0.6865 0.196 Uiso 1 1 calc R
H64B H -0.9453 0.4036 0.6626 0.196 Uiso 1 1 calc R
H64C H -1.1039 0.4254 0.6338 0.196 Uiso 1 1 calc R
C65 C -0.1781(8) 0.5861(4) 0.8724(6) 0.082(3) Uani 1 1 d .
H65A H -0.2406 0.6103 0.8995 0.098 Uiso 1 1 calc R
H65B H -0.1219 0.6151 0.8474 0.098 Uiso 1 1 calc R
C66 C -0.0846(10) 0.5504(6) 0.9424(5) 0.134(5) Uani 1 1 d .
H66A H -0.0541 0.5754 0.9962 0.201 Uiso 1 1 calc R
H66B H -0.0036 0.5375 0.9221 0.201 Uiso 1 1 calc R
H66C H -0.1337 0.5143 0.9559 0.201 Uiso 1 1 calc R
C67 C -0.2071(8) 0.5855(4) 0.5608(5) 0.076(2) Uani 1 1 d .
H67A H -0.2529 0.6255 0.5618 0.091 Uiso 1 1 calc R
H67B H -0.2493 0.5660 0.5026 0.091 Uiso 1 1 calc R
C68 C -0.0633(8) 0.5949(4) 0.5691(5) 0.074(2) Uani 1 1 d .
H68A H -0.0515 0.6254 0.5254 0.111 Uiso 1 1 calc R
H68B H -0.0204 0.5564 0.5581 0.111 Uiso 1 1 calc R
H68C H -0.0187 0.6094 0.6293 0.111 Uiso 1 1 calc R

loop_
_atom_site_aniso_label
_atom_site_aniso_U_11
_atom_site_aniso_U_22
_atom_site_aniso_U_33
_atom_site_aniso_U_23
_atom_site_aniso_U_13
_atom_site_aniso_U_12
Rh1 0.0225(2) 0.0252(2) 0.0204(2) -0.00114(18) 0.00483(16) -0.00176(18)
Rh2 0.0219(2) 0.0252(2) 0.0203(2) -0.00068(17) 0.00464(16) -0.00003(18)
N1 0.024(3) 0.027(3) 0.030(3) 0.003(2) 0.013(2) 0.007(2)
N2 0.029(3) 0.028(3) 0.024(2) -0.0015(19) 0.006(2) 0.002(2)
N3 0.039(3) 0.017(3) 0.029(3) 0.000(2) 0.005(2) -0.003(2)
O1 0.0236(19) 0.033(3) 0.0200(18) -0.0015(17) 0.0032(15) -0.0005(18)
O2 0.0234(19) 0.033(3) 0.0170(17) -0.0036(19) 0.0033(14) -0.0027(19)
O3 0.026(2) 0.019(2) 0.029(2) -0.0004(18) 0.0073(18) 0.0028(19)
O4 0.026(2) 0.026(2) 0.029(2) -0.0034(18) 0.0091(18) 0.0021(19)
O5 0.037(3) 0.057(3) 0.034(2) 0.011(2) 0.012(2) 0.006(2)
O6 0.043(3) 0.045(3) 0.039(2) 0.014(2) 0.011(2) 0.002(2)
O7 0.0271(19) 0.035(3) 0.0177(17) -0.0031(18) 0.0013(15) -0.0030(19)
O8 0.0254(19) 0.036(3) 0.0168(18) -0.0001(17) 0.0040(15) -0.0022(18)
O9 0.043(3) 0.035(2) 0.039(2) -0.0041(19) 0.020(2) 0.0002(19)
O10 0.045(3) 0.047(3) 0.051(3) -0.010(2) 0.024(2) 0.003(2)
O11 0.032(2) 0.026(2) 0.028(2) -0.0019(18) 0.0062(19) -0.004(2)
O12 0.032(2) 0.021(2) 0.033(2) -0.0005(19) 0.0072(19) 0.000(2)
O13 0.049(3) 0.048(3) 0.028(2) 0.011(2) 0.007(2) 0.000(2)
O14 0.080(4) 0.065(3) 0.031(3) -0.005(2) 0.007(3) -0.021(3)
O15 0.024(2) 0.039(3) 0.049(3) 0.007(2) 0.0024(19) -0.0020(18)
O16 0.028(2) 0.062(4) 0.044(3) -0.007(2) 0.011(2) -0.009(2)
O17 0.063(3) 0.103(5) 0.060(3) -0.006(3) 0.020(3) -0.019(3)
C1 0.031(3) 0.019(3) 0.023(3) -0.001(2) 0.006(2) 0.007(3)
C2 0.032(3) 0.029(3) 0.019(3) 0.003(3) 0.004(2) 0.007(3)
C3 0.038(4) 0.035(4) 0.032(4) -0.004(3) 0.000(3) -0.005(3)
C4 0.042(4) 0.047(4) 0.045(4) -0.009(3) 0.001(3) -0.007(3)
C5 0.023(3) 0.071(5) 0.048(4) -0.007(4) -0.003(3) -0.004(3)
C6 0.038(3) 0.062(5) 0.031(3) 0.000(3) -0.009(3) 0.010(4)
C7 0.035(3) 0.043(4) 0.035(3) 0.001(3) 0.000(3) 0.001(3)
C8 0.029(3) 0.041(4) 0.022(3) -0.010(3) 0.001(2) 0.000(3)
C9 0.038(4) 0.031(3) 0.034(3) 0.000(3) 0.002(3) 0.002(3)
C10 0.033(4) 0.042(4) 0.049(4) -0.004(3) 0.006(3) 0.007(3)
C11 0.045(4) 0.034(4) 0.058(4) -0.005(3) 0.028(4) 0.008(3)
C12 0.063(5) 0.047(4) 0.033(4) -0.016(3) 0.019(3) 0.003(3)
C13 0.045(4) 0.048(4) 0.029(3) -0.009(3) 0.008(3) 0.005(3)
C14 0.028(3) 0.021(3) 0.039(4) -0.003(2) 0.015(3) -0.005(2)
C15 0.050(4) 0.037(4) 0.035(4) -0.005(3) 0.020(3) 0.004(3)
C16 0.061(5) 0.046(4) 0.043(4) 0.007(3) 0.018(4) -0.003(3)
C17 0.061(5) 0.041(4) 0.040(4) 0.009(3) 0.001(3) -0.005(3)
C18 0.058(5) 0.035(4) 0.041(4) 0.000(3) 0.016(3) 0.002(3)
C19 0.044(4) 0.032(4) 0.028(3) 0.004(3) 0.005(3) 0.007(3)
C20 0.027(3) 0.032(3) 0.018(3) 0.003(2) -0.005(2) -0.001(3)
C21 0.031(3) 0.022(3) 0.020(3) -0.004(2) 0.000(3) 0.001(3)
C22 0.023(3) 0.029(3) 0.033(3) 0.003(3) 0.011(3) 0.001(2)
C23 0.028(3) 0.024(3) 0.033(3) -0.004(2) 0.009(3) -0.003(2)
C24 0.032(4) 0.050(4) 0.031(4) -0.010(3) 0.005(3) -0.002(3)
C25 0.047(4) 0.044(4) 0.018(3) -0.004(3) 0.005(3) -0.005(3)
C26 0.050(4) 0.037(4) 0.048(4) -0.009(3) 0.009(3) 0.001(3)
C27 0.027(3) 0.026(3) 0.043(4) -0.003(3) 0.010(3) 0.004(2)
C28 0.031(3) 0.031(3) 0.036(4) -0.006(3) 0.004(3) 0.006(3)
C29 0.032(4) 0.069(5) 0.049(4) 0.001(4) 0.016(3) 0.006(3)
C30 0.028(4) 0.095(6) 0.051(5) -0.009(4) 0.000(3) 0.022(4)
C31 0.045(4) 0.053(4) 0.045(4) -0.001(3) 0.000(3) 0.018(3)
C32 0.040(4) 0.040(4) 0.037(4) -0.003(3) 0.005(3) 0.012(3)
C33 0.037(4) 0.022(3) 0.034(3) -0.002(2) 0.006(3) 0.006(3)
C34 0.034(3) 0.021(3) 0.025(3) 0.000(2) 0.004(3) -0.001(2)
C35 0.027(3) 0.023(3) 0.022(3) 0.002(2) 0.008(2) 0.002(3)
C36 0.027(3) 0.029(3) 0.017(3) 0.001(2) 0.006(2) -0.006(2)
C37 0.031(3) 0.034(4) 0.021(3) 0.002(2) 0.005(2) 0.001(3)
C38 0.044(4) 0.048(4) 0.034(4) -0.002(3) 0.004(3) -0.009(3)
C39 0.041(4) 0.075(5) 0.029(3) -0.009(3) 0.004(3) -0.002(3)
C40 0.034(4) 0.044(4) 0.041(4) -0.005(3) -0.006(3) 0.007(3)
C41 0.028(3) 0.028(3) 0.032(3) 0.003(2) 0.001(3) 0.002(2)
C42 0.028(3) 0.040(4) 0.028(3) 0.008(3) 0.009(3) 0.001(3)
C43 0.038(4) 0.039(4) 0.049(4) 0.009(3) 0.011(3) 0.004(3)
C44 0.051(5) 0.049(5) 0.071(5) 0.008(4) 0.023(4) -0.008(3)
C45 0.051(5) 0.071(6) 0.071(5) 0.001(4) 0.034(4) -0.016(4)
C46 0.046(4) 0.053(4) 0.058(5) -0.008(3) 0.026(4) -0.004(3)
C47 0.037(4) 0.050(4) 0.031(3) 0.002(3) 0.012(3) -0.004(3)
C48 0.030(3) 0.041(4) 0.029(3) -0.001(3) 0.011(2) -0.002(3)
C49 0.032(4) 0.025(3) 0.018(3) -0.003(2) 0.005(3) -0.002(3)
C50 0.033(3) 0.018(3) 0.025(3) -0.003(2) 0.001(3) -0.002(2)
C51 0.044(4) 0.026(3) 0.037(4) 0.001(3) 0.017(3) 0.008(3)
C52 0.072(5) 0.034(4) 0.058(5) -0.001(3) 0.036(4) -0.003(3)
C53 0.068(5) 0.037(4) 0.066(5) 0.011(3) 0.040(4) 0.009(3)
C54 0.036(4) 0.051(4) 0.060(5) 0.008(3) 0.012(3) 0.019(3)
C55 0.036(4) 0.021(3) 0.041(4) 0.003(3) 0.010(3) 0.007(3)
C56 0.032(3) 0.028(3) 0.050(4) -0.002(3) -0.001(3) 0.000(3)
C57 0.045(4) 0.037(4) 0.076(5) 0.006(4) 0.017(4) 0.000(3)
C58 0.045(5) 0.038(4) 0.119(8) -0.004(5) 0.012(5) -0.007(3)
C59 0.052(5) 0.052(5) 0.091(7) -0.004(5) -0.015(5) -0.008(4)
C60 0.076(6) 0.052(5) 0.064(5) -0.008(4) -0.003(4) -0.024(4)
C61 0.044(4) 0.035(4) 0.049(4) 0.000(3) 0.002(3) -0.012(3)
C62 0.062(5) 0.028(4) 0.033(4) -0.002(3) 0.003(3) -0.013(3)
C63 0.037(5) 0.071(6) 0.109(8) -0.018(5) 0.017(5) -0.019(4)
C64 0.098(9) 0.107(10) 0.187(13) -0.024(9) 0.037(9) 0.012(7)
C65 0.048(5) 0.124(8) 0.072(6) -0.020(6) 0.013(5) -0.031(5)
C66 0.098(8) 0.243(15) 0.053(6) 0.000(7) 0.004(5) 0.065(9)
C67 0.062(6) 0.089(7) 0.070(6) 0.008(5) 0.003(5) 0.003(5)
C68 0.067(6) 0.075(6) 0.079(6) -0.016(4) 0.016(5) -0.003(4)

loop_
_atom_type_symbol
_atom_type_description
_atom_type_scat_dispersion_real
_atom_type_scat_dispersion_imag
_atom_type_scat_source
C C 0.0033 0.0016 'International Tables Vol C Tables 4.2.6.8 and 6.1.1.4'
H H 0.0000 0.0000 'International Tables Vol C Tables 4.2.6.8 and 6.1.1.4'
N N 0.0061 0.0033 'International Tables Vol C Tables 4.2.6.8 and 6.1.1.4'
O O 0.0106 0.0060 'International Tables Vol C Tables 4.2.6.8 and 6.1.1.4'
Rh Rh -1.1178 0.9187 'International Tables Vol C Tables 4.2.6.8 and 6.1.1.4'

loop_
_geom_angle_atom_site_label_1
_geom_angle_atom_site_label_2
_geom_angle_atom_site_label_3
_geom_angle
O11 Rh1 O7 89.99(15)
O11 Rh1 O1 90.59(15)
O7 Rh1 O1 176.22(14)
O11 Rh1 O3 176.43(18)
O7 Rh1 O3 89.28(15)
O1 Rh1 O3 89.90(15)
O11 Rh1 O15 91.39(15)
O7 Rh1 O15 89.81(13)
O1 Rh1 O15 93.91(14)
O3 Rh1 O15 92.11(15)
O11 Rh1 Rh2 88.09(12)
O7 Rh1 Rh2 88.30(9)
O1 Rh1 Rh2 87.99(10)
O3 Rh1 Rh2 88.39(11)
O15 Rh1 Rh2 178.03(10)
O12 Rh2 O8 88.60(15)
O12 Rh2 O4 175.98(17)
O8 Rh2 O4 89.93(15)
O12 Rh2 O2 91.08(16)
O8 Rh2 O2 176.62(14)
O4 Rh2 O2 90.17(15)
O12 Rh2 O16 91.87(16)
O8 Rh2 O16 91.31(14)
O4 Rh2 O16 91.90(16)
O2 Rh2 O16 92.07(14)
O12 Rh2 Rh1 87.93(11)
O8 Rh2 Rh1 88.16(9)
O4 Rh2 Rh1 88.29(11)
O2 Rh2 Rh1 88.46(9)
O16 Rh2 Rh1 179.44(11)
C34 N1 C27 111.5(5)
C34 N1 C22 120.6(4)
C27 N1 C22 127.9(5)
C48 N2 C41 111.9(5)
C48 N2 C36 123.2(5)
C41 N2 C36 124.4(4)
C62 N3 C55 110.4(5)
C62 N3 C50 127.7(5)
C55 N3 C50 121.6(5)
C1 O1 Rh1 119.4(3)
C1 O2 Rh2 117.6(3)
C21 O3 Rh1 117.7(4)
C21 O4 Rh2 117.7(3)
C35 O7 Rh1 118.6(3)
C35 O8 Rh2 118.7(3)
C49 O11 Rh1 118.0(3)
C49 O12 Rh2 118.8(4)
C63 O15 Rh1 120.5(4)
C65 O16 Rh2 124.1(4)
O1 C1 O2 126.5(4)
O1 C1 C2 116.7(4)
O2 C1 C2 116.6(4)
C20 C2 C8 111.4(4)
C20 C2 C14 110.8(4)
C8 C2 C14 108.2(5)
C20 C2 C1 104.4(4)
C8 C2 C1 109.3(4)
C14 C2 C1 112.7(4)
C4 C3 C8 121.1(6)
C3 C4 C5 119.9(6)
C6 C5 C4 119.8(6)
C5 C6 C7 120.5(6)
C8 C7 C6 120.0(6)
C7 C8 C3 118.6(5)
C7 C8 C2 122.2(5)
C3 C8 C2 119.2(5)
C10 C9 C14 121.3(6)
C9 C10 C11 120.4(6)
C10 C11 C12 118.9(6)
C13 C12 C11 120.2(6)
C12 C13 C14 121.4(6)
C9 C14 C13 117.7(5)
C9 C14 C2 124.3(5)
C13 C14 C2 117.9(5)
C16 C15 C20 120.9(6)
C15 C16 C17 120.2(6)
C18 C17 C16 119.5(6)
C17 C18 C19 119.9(6)
C18 C19 C20 121.6(6)
C15 C20 C19 117.8(6)
C15 C20 C2 123.5(5)
C19 C20 C2 118.7(5)
O3 C21 O4 127.6(5)
O3 C21 C22 117.5(5)
O4 C21 C22 114.9(5)
N1 C22 C21 110.5(4)
N1 C22 C23 115.2(4)
C21 C22 C23 112.7(4)
C24 C23 C26 107.6(5)
C24 C23 C25 108.1(5)
C26 C23 C25 110.1(5)
C24 C23 C22 108.2(4)
C26 C23 C22 110.6(5)
C25 C23 C22 112.2(4)
O5 C27 N1 127.0(5)
O5 C27 C28 127.8(6)
N1 C27 C28 105.2(5)
C29 C28 C33 120.1(6)
C29 C28 C27 131.1(6)
C33 C28 C27 108.8(5)
C30 C29 C28 118.5(7)
C29 C30 C31 121.6(7)
C32 C31 C30 119.8(6)
C31 C32 C33 118.7(6)
C32 C33 C28 121.1(6)
C32 C33 C34 131.2(6)
C28 C33 C34 107.7(5)
O6 C34 N1 125.2(5)
O6 C34 C33 128.0(5)
N1 C34 C33 106.7(5)
O7 C35 O8 126.2(4)
O7 C35 C36 115.1(4)
O8 C35 C36 118.6(4)
N2 C36 C35 108.1(4)
N2 C36 C37 113.0(4)
C35 C36 C37 119.1(4)
C40 C37 C38 110.8(5)
C40 C37 C39 109.3(5)
C38 C37 C39 107.0(5)
C40 C37 C36 112.8(5)
C38 C37 C36 109.2(5)
C39 C37 C36 107.5(4)
O9 C41 N2 124.6(5)
O9 C41 C42 129.9(5)
N2 C41 C42 105.5(5)
C43 C42 C47 120.6(5)
C43 C42 C41 130.1(5)
C47 C42 C41 109.2(5)
C44 C43 C42 118.0(6)
C43 C44 C45 120.2(6)
C46 C45 C44 121.7(6)
C47 C46 C45 117.4(6)
C46 C47 C42 122.0(6)
C46 C47 C48 130.5(6)
C42 C47 C48 107.5(5)
O10 C48 N2 125.3(5)
O10 C48 C47 128.9(5)
N2 C48 C47 105.8(5)
O12 C49 O11 127.0(5)
O12 C49 C50 117.9(5)
O11 C49 C50 115.0(5)
N3 C50 C49 111.0(4)
N3 C50 C51 115.0(4)
C49 C50 C51 117.1(5)
C53 C51 C54 108.9(5)
C53 C51 C50 108.4(5)
C54 C51 C50 108.7(5)
C53 C51 C52 109.4(5)
C54 C51 C52 109.0(6)
C50 C51 C52 112.3(5)
O13 C55 N3 125.3(6)
O13 C55 C56 127.9(6)
N3 C55 C56 106.8(5)
C57 C56 C61 122.2(6)
C57 C56 C55 130.6(6)
C61 C56 C55 107.2(5)
C56 C57 C58 117.8(7)
C59 C58 C57 121.1(8)
C58 C59 C60 121.8(7)
C61 C60 C59 117.0(7)
C60 C61 C56 120.1(6)
C60 C61 C62 131.6(7)
C56 C61 C62 108.2(5)
O14 C62 N3 124.0(6)
O14 C62 C61 128.8(6)
N3 C62 C61 107.3(5)
C64 C63 O15 108.4(8)
O16 C65 C66 114.4(9)
O17 C67 C68 112.5(7)

loop_
_geom_bond_atom_site_label_1
_geom_bond_atom_site_label_2
_geom_bond_distance
Rh1 O11 2.030(4)
Rh1 O7 2.035(3)
Rh1 O1 2.043(3)
Rh1 O3 2.046(4)
Rh1 O15 2.307(4)
Rh1 Rh2 2.3860(7)
Rh2 O12 2.025(4)
Rh2 O8 2.033(3)
Rh2 O4 2.037(4)
Rh2 O2 2.056(3)
Rh2 O16 2.294(4)
N1 C34 1.399(7)
N1 C27 1.411(7)
N1 C22 1.459(7)
N2 C48 1.402(6)
N2 C41 1.407(7)
N2 C36 1.465(6)
N3 C62 1.388(7)
N3 C55 1.399(7)
N3 C50 1.451(7)
O1 C1 1.251(6)
O2 C1 1.278(6)
O3 C21 1.251(6)
O4 C21 1.276(7)
O5 C27 1.206(6)
O6 C34 1.212(6)
O7 C35 1.262(5)
O8 C35 1.273(5)
O9 C41 1.207(6)
O10 C48 1.205(7)
O11 C49 1.261(7)
O12 C49 1.247(6)
O13 C55 1.207(7)
O14 C62 1.229(7)
O15 C63 1.450(8)
O16 C65 1.390(8)
O17 C67 1.415(8)
C1 C2 1.564(6)
C2 C20 1.548(8)
C2 C8 1.551(7)
C2 C14 1.551(7)
C3 C4 1.381(8)
C3 C8 1.387(8)
C4 C5 1.376(9)
C5 C6 1.363(9)
C6 C7 1.401(7)
C7 C8 1.380(8)
C9 C10 1.381(8)
C9 C14 1.382(7)
C10 C11 1.391(8)
C11 C12 1.383(9)
C12 C13 1.381(8)
C13 C14 1.392(7)
C15 C16 1.386(8)
C15 C20 1.384(8)
C16 C17 1.390(9)
C17 C18 1.378(9)
C18 C19 1.377(8)
C19 C20 1.399(8)
C21 C22 1.548(7)
C22 C23 1.572(7)
C23 C24 1.525(8)
C23 C26 1.526(8)
C23 C25 1.549(7)
C27 C28 1.479(8)
C28 C29 1.382(8)
C28 C33 1.400(8)
C29 C30 1.358(9)
C30 C31 1.407(9)
C31 C32 1.374(8)
C32 C33 1.374(8)
C33 C34 1.469(8)
C35 C36 1.534(6)
C36 C37 1.554(7)
C37 C40 1.522(8)
C37 C38 1.526(8)
C37 C39 1.544(7)
C41 C42 1.479(7)
C42 C43 1.392(8)
C42 C47 1.390(8)
C43 C44 1.369(8)
C44 C45 1.403(9)
C45 C46 1.381(9)
C46 C47 1.358(8)
C47 C48 1.498(8)
C49 C50 1.541(7)
C50 C51 1.568(8)
C51 C53 1.526(8)
C51 C54 1.532(9)
C51 C52 1.547(8)
C55 C56 1.487(8)
C56 C57 1.373(8)
C56 C61 1.389(8)
C57 C58 1.369(10)
C58 C59 1.370(11)
C59 C60 1.402(10)
C60 C61 1.383(9)
C61 C62 1.471(9)
C63 C64 1.406(12)
C65 C66 1.464(11)
C67 C68 1.420(10)

loop_
_geom_hbond_atom_site_label_D
_geom_hbond_atom_site_label_H
_geom_hbond_atom_site_label_A
_geom_hbond_distance_DH
_geom_hbond_distance_HA
_geom_hbond_distance_DA
_geom_hbond_angle_DHA
_geom_hbond_site_symmetry_A
O15 H15B O17 0.95 2.30 3.042(6) 134.9 1_455
O16 H16B O17 0.95 2.03 2.773(6) 133.3 .
O16 H16B O15 0.95 2.65 3.435(5) 140.4 1_655
O17 H17A O2 0.84 2.21 3.024(6) 162.2 .

loop_
_geom_torsion_atom_site_label_1
_geom_torsion_atom_site_label_2
_geom_torsion_atom_site_label_3
_geom_torsion_atom_site_label_4
_geom_torsion
O11 Rh1 Rh2 O12 -0.35(14)
O7 Rh1 Rh2 O12 89.70(15)
O1 Rh1 Rh2 O12 -91.01(15)
O3 Rh1 Rh2 O12 179.03(17)
O15 Rh1 Rh2 O12 74(3)
O11 Rh1 Rh2 O8 -89.01(15)
O7 Rh1 Rh2 O8 1.03(14)
O1 Rh1 Rh2 O8 -179.68(18)
O3 Rh1 Rh2 O8 90.36(15)
O15 Rh1 Rh2 O8 -14(3)
O11 Rh1 Rh2 O4 -179.00(16)
O7 Rh1 Rh2 O4 -88.95(15)
O1 Rh1 Rh2 O4 90.34(15)
O3 Rh1 Rh2 O4 0.38(14)
O15 Rh1 Rh2 O4 -104(3)
O11 Rh1 Rh2 O2 90.79(16)
O7 Rh1 Rh2 O2 -179.17(19)
O1 Rh1 Rh2 O2 0.12(15)
O3 Rh1 Rh2 O2 -89.84(15)
O15 Rh1 Rh2 O2 166(3)
O11 Rh1 Rh2 O16 -70(13)
O7 Rh1 Rh2 O16 20(13)
O1 Rh1 Rh2 O16 -161(25)
O3 Rh1 Rh2 O16 109(13)
O15 Rh1 Rh2 O16 5(13)
O11 Rh1 O1 C1 -89.6(4)
O7 Rh1 O1 C1 9(3)
O3 Rh1 O1 C1 86.9(4)
O15 Rh1 O1 C1 179.0(4)
Rh2 Rh1 O1 C1 -1.5(4)
O12 Rh2 O2 C1 89.0(4)
O8 Rh2 O2 C1 5(3)
O4 Rh2 O2 C1 -87.1(4)
O16 Rh2 O2 C1 -179.0(4)
Rh1 Rh2 O2 C1 1.1(4)
O11 Rh1 O3 C21 6(3)
O7 Rh1 O3 C21 84.6(4)
O1 Rh1 O3 C21 -91.7(4)
O15 Rh1 O3 C21 174.4(4)
Rh2 Rh1 O3 C21 -3.7(4)
O12 Rh2 O4 C21 -17(3)
O8 Rh2 O4 C21 -85.4(4)
O2 Rh2 O4 C21 91.2(4)
O16 Rh2 O4 C21 -176.7(4)
Rh1 Rh2 O4 C21 2.7(4)
O11 Rh1 O7 C35 85.6(4)
O1 Rh1 O7 C35 -13(3)
O3 Rh1 O7 C35 -90.9(4)
O15 Rh1 O7 C35 177.0(4)
Rh2 Rh1 O7 C35 -2.5(4)
O12 Rh2 O8 C35 -87.9(4)
O4 Rh2 O8 C35 88.4(4)
O2 Rh2 O8 C35 -3(3)
O16 Rh2 O8 C35 -179.7(4)
Rh1 Rh2 O8 C35 0.1(4)
O7 Rh1 O11 C49 -85.8(4)
O1 Rh1 O11 C49 90.5(4)
O3 Rh1 O11 C49 -8(3)
O15 Rh1 O11 C49 -175.6(4)
Rh2 Rh1 O11 C49 2.5(4)
O8 Rh2 O12 C49 86.5(4)
O4 Rh2 O12 C49 18(3)
O2 Rh2 O12 C49 -90.1(4)
O16 Rh2 O12 C49 177.8(4)
Rh1 Rh2 O12 C49 -1.7(4)
O11 Rh1 O15 C63 1.6(5)
O7 Rh1 O15 C63 -88.4(5)
O1 Rh1 O15 C63 92.2(5)
O3 Rh1 O15 C63 -177.7(5)
Rh2 Rh1 O15 C63 -73(3)
O12 Rh2 O16 C65 -115.7(6)
O8 Rh2 O16 C65 -27.0(6)
O4 Rh2 O16 C65 63.0(6)
O2 Rh2 O16 C65 153.2(6)
Rh1 Rh2 O16 C65 -46(13)
Rh1 O1 C1 O2 3.0(8)
Rh1 O1 C1 C2 -172.7(3)
Rh2 O2 C1 O1 -2.8(8)
Rh2 O2 C1 C2 172.9(3)
O1 C1 C2 C20 118.7(5)
O2 C1 C2 C20 -57.5(6)
O1 C1 C2 C8 -0.5(7)
O2 C1 C2 C8 -176.7(5)
O1 C1 C2 C14 -120.9(5)
O2 C1 C2 C14 62.9(6)
C8 C3 C4 C5 -0.5(10)
C3 C4 C5 C6 2.9(10)
C4 C5 C6 C7 -2.7(10)
C5 C6 C7 C8 0.1(9)
C6 C7 C8 C3 2.2(9)
C6 C7 C8 C2 178.5(5)
C4 C3 C8 C7 -2.0(9)
C4 C3 C8 C2 -178.5(5)
C20 C2 C8 C7 7.7(7)
C14 C2 C8 C7 -114.3(6)
C1 C2 C8 C7 122.6(6)
C20 C2 C8 C3 -176.0(5)
C14 C2 C8 C3 62.0(6)
C1 C2 C8 C3 -61.1(7)
C14 C9 C10 C11 0.3(9)
C9 C10 C11 C12 -1.6(9)
C10 C11 C12 C13 0.1(10)
C11 C12 C13 C14 2.9(10)
C10 C9 C14 C13 2.6(9)
C10 C9 C14 C2 -175.6(5)
C12 C13 C14 C9 -4.2(9)
C12 C13 C14 C2 174.1(6)
C20 C2 C14 C9 99.7(6)
C8 C2 C14 C9 -137.9(5)
C1 C2 C14 C9 -16.8(8)
C20 C2 C14 C13 -78.4(6)
C8 C2 C14 C13 44.0(7)
C1 C2 C14 C13 165.0(5)
C20 C15 C16 C17 -1.7(10)
C15 C16 C17 C18 1.8(10)
C16 C17 C18 C19 -1.0(10)
C17 C18 C19 C20 0.2(9)
C16 C15 C20 C19 0.8(9)
C16 C15 C20 C2 179.1(5)
C18 C19 C20 C15 -0.1(9)
C18 C19 C20 C2 -178.4(5)
C8 C2 C20 C15 -104.2(6)
C14 C2 C20 C15 16.3(7)
C1 C2 C20 C15 138.0(5)
C8 C2 C20 C19 74.1(6)
C14 C2 C20 C19 -165.4(5)
C1 C2 C20 C19 -43.8(6)
Rh1 O3 C21 O4 7.5(7)
Rh1 O3 C21 C22 -173.1(3)
Rh2 O4 C21 O3 -7.0(7)
Rh2 O4 C21 C22 173.5(3)
C34 N1 C22 C21 -115.4(5)
C27 N1 C22 C21 66.6(7)
C34 N1 C22 C23 115.4(5)
C27 N1 C22 C23 -62.6(7)
O3 C21 C22 N1 -11.1(7)
O4 C21 C22 N1 168.4(4)
O3 C21 C22 C23 119.4(5)
O4 C21 C22 C23 -61.1(6)
N1 C22 C23 C24 -149.4(5)
C21 C22 C23 C24 82.5(6)
N1 C22 C23 C26 -31.8(6)
C21 C22 C23 C26 -159.9(5)
N1 C22 C23 C25 91.5(6)
C21 C22 C23 C25 -36.6(6)
C34 N1 C27 O5 -176.4(6)
C22 N1 C27 O5 1.7(9)
C34 N1 C27 C28 3.8(6)
C22 N1 C27 C28 -178.1(5)
O5 C27 C28 C29 -2.2(11)
N1 C27 C28 C29 177.6(6)
O5 C27 C28 C33 176.6(6)
N1 C27 C28 C33 -3.6(6)
C33 C28 C29 C30 -0.2(10)
C27 C28 C29 C30 178.4(6)
C28 C29 C30 C31 -2.1(11)
C29 C30 C31 C32 3.0(11)
C30 C31 C32 C33 -1.3(9)
C31 C32 C33 C28 -1.0(9)
C31 C32 C33 C34 180.0(6)
C29 C28 C33 C32 1.8(9)
C27 C28 C33 C32 -177.1(5)
C29 C28 C33 C34 -178.9(5)
C27 C28 C33 C34 2.2(6)
C27 N1 C34 O6 178.0(5)
C22 N1 C34 O6 -0.3(8)
C27 N1 C34 C33 -2.5(6)
C22 N1 C34 C33 179.2(4)
C32 C33 C34 O6 -1.3(10)
C28 C33 C34 O6 179.6(6)
C32 C33 C34 N1 179.3(6)
C28 C33 C34 N1 0.1(6)
Rh1 O7 C35 O8 3.5(8)
Rh1 O7 C35 C36 -178.9(3)
Rh2 O8 C35 O7 -2.3(8)
Rh2 O8 C35 C36 -179.8(3)
C48 N2 C36 C35 -127.0(5)
C41 N2 C36 C35 45.0(6)
C48 N2 C36 C37 99.0(6)
C41 N2 C36 C37 -89.0(6)
O7 C35 C36 N2 38.8(6)
O8 C35 C36 N2 -143.4(5)
O7 C35 C36 C37 169.4(5)
O8 C35 C36 C37 -12.8(7)
N2 C36 C37 C40 69.9(6)
C35 C36 C37 C40 -58.5(6)
N2 C36 C37 C38 -166.4(5)
C35 C36 C37 C38 65.2(6)
N2 C36 C37 C39 -50.6(6)
C35 C36 C37 C39 -179.0(5)
C48 N2 C41 O9 178.5(5)
C36 N2 C41 O9 5.7(8)
C48 N2 C41 C42 -2.0(6)
C36 N2 C41 C42 -174.8(4)
O9 C41 C42 C43 -0.3(11)
N2 C41 C42 C43 -179.9(6)
O9 C41 C42 C47 179.7(6)
N2 C41 C42 C47 0.2(6)
C47 C42 C43 C44 -1.7(9)
C41 C42 C43 C44 178.3(6)
C42 C43 C44 C45 -0.9(10)
C43 C44 C45 C46 2.1(12)
C44 C45 C46 C47 -0.6(11)
C45 C46 C47 C42 -2.1(10)
C45 C46 C47 C48 -179.8(6)
C43 C42 C47 C46 3.3(10)
C41 C42 C47 C46 -176.7(6)
C43 C42 C47 C48 -178.5(5)
C41 C42 C47 C48 1.5(7)
C41 N2 C48 O10 -175.5(5)
C36 N2 C48 O10 -2.6(8)
C41 N2 C48 C47 2.9(6)
C36 N2 C48 C47 175.7(4)
C46 C47 C48 O10 -6.3(11)
C42 C47 C48 O10 175.7(6)
C46 C47 C48 N2 175.4(7)
C42 C47 C48 N2 -2.6(6)
Rh2 O12 C49 O11 4.5(8)
Rh2 O12 C49 C50 -172.5(3)
Rh1 O11 C49 O12 -4.9(7)
Rh1 O11 C49 C50 172.1(3)
C62 N3 C50 C49 57.1(7)
C55 N3 C50 C49 -117.4(5)
C62 N3 C50 C51 -78.7(7)
C55 N3 C50 C51 106.8(6)
O12 C49 C50 N3 -162.2(5)
O11 C49 C50 N3 20.5(7)
O12 C49 C50 C51 -27.4(7)
O11 C49 C50 C51 155.3(5)
N3 C50 C51 C53 -31.1(7)
C49 C50 C51 C53 -164.1(5)
N3 C50 C51 C54 -149.4(5)
C49 C50 C51 C54 77.6(6)
N3 C50 C51 C52 89.9(6)
C49 C50 C51 C52 -43.1(7)
C62 N3 C55 O13 -178.7(6)
C50 N3 C55 O13 -3.3(9)
C62 N3 C55 C56 1.8(6)
C50 N3 C55 C56 177.2(5)
O13 C55 C56 C57 -1.2(11)
N3 C55 C56 C57 178.3(6)
O13 C55 C56 C61 179.4(6)
N3 C55 C56 C61 -1.2(7)
C61 C56 C57 C58 -0.7(10)
C55 C56 C57 C58 179.9(6)
C56 C57 C58 C59 -0.9(11)
C57 C58 C59 C60 2.1(12)
C58 C59 C60 C61 -1.5(12)
C59 C60 C61 C56 -0.1(11)
C59 C60 C61 C62 -179.4(7)
C57 C56 C61 C60 1.2(10)
C55 C56 C61 C60 -179.3(6)
C57 C56 C61 C62 -179.4(6)
C55 C56 C61 C62 0.2(7)
C55 N3 C62 O14 179.5(6)
C50 N3 C62 O14 4.4(10)
C55 N3 C62 C61 -1.7(7)
C50 N3 C62 C61 -176.8(5)
C60 C61 C62 O14 -1.0(13)
C56 C61 C62 O14 179.6(7)
C60 C61 C62 N3 -179.7(7)
C56 C61 C62 N3 0.9(7)
Rh1 O15 C63 C64 -83.3(8)
Rh2 O16 C65 C66 105.9(7)
